data_1562610
loop_
_publ_author_name
'Heyward, Carla'
'McMillen, Colin D.'
'Kolis, Joseph'

_publ_section_title
;
 Hydrothermal synthesis and structural analysis of new mixed oxyanion
 borates: Ba11B26O44(PO4)2(OH)6, Li9BaB15O27(CO3) and Ba3Si2B6O16
;
_journal_name_full 'Journal of Solid State Chemistry'
_journal_page_first 166
_journal_page_last 173
_journal_paper_doi 10.1016/j.jssc.2013.04.022
_journal_volume 203
_journal_year 2013
_chemical_formula_sum 'B26 Ba11 H6 O58 P2'
_chemical_formula_weight 2787.79
_space_group_IT_number 14
_space_group_name_Hall '-P 2ybc'
_space_group_name_H-M_alt 'P 1 21/c 1'
_symmetry_cell_setting monoclinic
_symmetry_space_group_name_H-M 'P 1 21/c 1'
_atom_sites_solution_hydrogens geom
_atom_sites_solution_primary direct
_atom_sites_solution_secondary difmap
_audit_creation_method SHELXL-97
_cell_angle_alpha 90.00
_cell_angle_beta 90.04(3)
_cell_angle_gamma 90.00
_cell_formula_units_Z 2
_cell_length_a 6.8909(14)
_cell_length_b 13.629(3)
_cell_length_c 25.581(5)
_cell_measurement_reflns_used 10899
_cell_measurement_temperature 298(2)
_cell_measurement_theta_max 26.0265
_cell_measurement_theta_min 2.8163
_cell_volume 2402.5(9)
_computing_cell_refinement 'CrystalClear (Rigaku/MSC, 1999)'
_computing_data_collection 'CrystalClear (Rigaku/MSC, 1999)'
_computing_data_reduction 'CrystalClear (Rigaku/MSC, 1999)'
_computing_molecular_graphics 'SHELXS-97 (Sheldrick, 1990)'
_computing_publication_material 'SHELXS-97 (Sheldrick, 1990)'
_computing_structure_refinement 'SHELXS-97 (Sheldrick, 1990)'
_computing_structure_solution 'SHELXS-97 (Sheldrick, 1990)'
_diffrn_ambient_temperature 298(2)
_diffrn_detector_area_resol_mean 14.6199
_diffrn_measured_fraction_theta_full 0.998
_diffrn_measured_fraction_theta_max 0.998
_diffrn_measurement_device_type 'Rigaku AFC8S'
_diffrn_measurement_method '\w scans'
_diffrn_radiation_monochromator graphite
_diffrn_radiation_source 'fine-focus sealed tube'
_diffrn_radiation_type MoK\a
_diffrn_radiation_wavelength 0.71073
_diffrn_reflns_av_R_equivalents 0.0855
_diffrn_reflns_av_sigmaI/netI 0.0719
_diffrn_reflns_limit_h_max 8
_diffrn_reflns_limit_h_min -8
_diffrn_reflns_limit_k_max 16
_diffrn_reflns_limit_k_min -16
_diffrn_reflns_limit_l_max 31
_diffrn_reflns_limit_l_min -31
_diffrn_reflns_number 21920
_diffrn_reflns_theta_full 26.02
_diffrn_reflns_theta_max 26.02
_diffrn_reflns_theta_min 2.18
_diffrn_standards_decay_% 0
_diffrn_standards_interval_count 0
_diffrn_standards_interval_time 0
_diffrn_standards_number 0
_exptl_absorpt_coefficient_mu 9.076
_exptl_absorpt_correction_T_max 0.7724
_exptl_absorpt_correction_T_min 0.3245
_exptl_absorpt_correction_type multi-scan
_exptl_absorpt_process_details 'REQAB, CrystalClear'
_exptl_crystal_colour colorless
_exptl_crystal_density_diffrn 3.854
_exptl_crystal_density_method 'not measured'
_exptl_crystal_description needle
_exptl_crystal_F_000 2492
_exptl_crystal_size_max 0.16
_exptl_crystal_size_mid 0.08
_exptl_crystal_size_min 0.03
_refine_diff_density_max 2.980
_refine_diff_density_min -2.103
_refine_diff_density_rms 0.365
_refine_ls_extinction_method none
_refine_ls_goodness_of_fit_ref 1.108
_refine_ls_hydrogen_treatment constr
_refine_ls_matrix_type full
_refine_ls_number_parameters 439
_refine_ls_number_reflns 4731
_refine_ls_number_restraints 48
_refine_ls_restrained_S_all 1.104
_refine_ls_R_factor_all 0.0726
_refine_ls_R_factor_gt 0.0548
_refine_ls_shift/su_max 0.000
_refine_ls_shift/su_mean 0.000
_refine_ls_structure_factor_coef Fsqd
_refine_ls_weighting_details 'calc w=1/[\s^2^(Fo^2^)+(0.0588P)^2^+11.7110P] where P=(Fo^2^+2Fc^2^)/3'
_refine_ls_weighting_scheme calc
_refine_ls_wR_factor_gt 0.1290
_refine_ls_wR_factor_ref 0.1402
_reflns_number_gt 3759
_reflns_number_total 4731
_reflns_threshold_expression >2sigma(I)
_cod_data_source_file JSSC-2013-203-166.cif
_cod_data_source_block 454n
_cod_depositor_comments
;
The following automatic conversions were performed:

data item '_symmetry_cell_setting' value 'Monoclinic' was changed to
'monoclinic' in accordance with the built-in table derived from the
CIF Core dictionary named 'cif_core.dic' version 2.4.5 last updated
on 2014-11-21.

Automatic conversion script
Id: cif_fix_values 8369 2020-08-20 11:38:08Z andrius 
;
_cod_original_cell_volume 2402.5(8)
_cod_original_sg_symbol_H-M P21/c
_cod_database_code 1562610

loop_
_symmetry_equiv_pos_as_xyz
'x, y, z'
'-x, y+1/2, -z+1/2'
'-x, -y, -z'
'x, -y-1/2, z-1/2'

loop_
_atom_site_label
_atom_site_type_symbol
_atom_site_fract_x
_atom_site_fract_y
_atom_site_fract_z
_atom_site_U_iso_or_equiv
_atom_site_adp_type
_atom_site_occupancy
_atom_site_symmetry_multiplicity
_atom_site_calc_flag
_atom_site_refinement_flags
_atom_site_disorder_assembly
_atom_site_disorder_group
Ba1 Ba 0.15774(11) 0.17548(5) 0.30256(3) 0.01897(19) Uani 1 1 d . . .
Ba2 Ba -0.13300(11) 0.17249(5) 0.14918(3) 0.01895(19) Uani 1 1 d . . .
Ba3 Ba 0.0000 0.0000 0.0000 0.0214(2) Uani 1 2 d S . .
Ba4 Ba -0.18541(12) -0.02021(6) 0.41923(3) 0.0237(2) Uani 1 1 d . . .
Ba5 Ba 0.48151(11) -0.06180(5) 0.22547(3) 0.01884(19) Uani 1 1 d . . .
Ba6 Ba -0.31618(11) 0.28001(6) 0.40722(3) 0.0225(2) Uani 1 1 d . . .
P1 P -0.3374(4) 0.1546(2) 0.29724(12) 0.0174(6) Uani 1 1 d . . .
O10 O -0.5237(13) 0.2382(6) 0.1340(3) 0.0195(19) Uani 1 1 d . . .
O2 O 0.0831(12) -0.0639(6) 0.1916(3) 0.0164(17) Uani 1 1 d . . .
O11 O 0.2128(11) 0.2326(6) 0.1955(3) 0.0140(16) Uani 1 1 d . . .
O1 O 0.8579(12) -0.1306(6) 0.2525(3) 0.0153(17) Uani 1 1 d . . .
O4 O -0.0335(12) -0.1358(7) 0.3423(3) 0.0190(18) Uani 1 1 d . . .
O20 O 0.0507(12) 0.3225(6) 0.3717(3) 0.0153(17) Uani 1 1 d . . .
O9 O 0.6305(12) -0.1124(6) 0.3228(3) 0.0179(18) Uani 1 1 d . . .
O8 O -0.5387(12) -0.1019(6) 0.4028(3) 0.0187(18) Uani 1 1 d . . .
O5 O 0.1871(12) -0.0117(6) 0.3721(3) 0.0171(17) Uani 1 1 d . . .
O13 O 0.3308(12) 0.0748(6) 0.0571(3) 0.0181(18) Uani 1 1 d . . .
O18 O -0.2089(12) -0.0232(6) 0.1448(3) 0.0170(17) Uani 1 1 d . . .
O15 O -0.4589(12) 0.4532(6) 0.3824(3) 0.0167(17) Uani 1 1 d . . .
O19 O -0.2800(14) -0.1131(7) 0.0664(3) 0.0212(19) Uani 1 1 d . . .
O16 O -0.4579(15) 0.3469(8) 0.4992(4) 0.031(2) Uani 1 1 d . . .
O12 O 0.2875(14) 0.0927(6) 0.1506(3) 0.0224(19) Uani 1 1 d . . .
O14 O 0.1113(12) -0.0291(6) 0.1013(3) 0.0141(17) Uani 1 1 d . . .
O26 O -0.2189(13) 0.1266(7) 0.3470(3) 0.0227(19) Uani 1 1 d . . .
O21 O -0.7183(13) 0.2139(6) 0.4127(3) 0.0206(19) Uani 1 1 d . . .
O6 O 0.2987(12) -0.1558(6) 0.3245(3) 0.0163(17) Uani 1 1 d . . .
O17 O -0.3237(13) 0.4392(6) 0.5681(3) 0.0210(19) Uani 1 1 d . . .
O3 O 1.1235(13) -0.0313(6) 0.2799(3) 0.0197(18) Uani 1 1 d . . .
O7 O -0.5999(14) 0.0553(6) 0.4357(3) 0.023(2) Uani 1 1 d . . .
O27 O -0.4236(13) 0.2577(6) 0.3073(3) 0.0224(19) Uani 1 1 d . . .
O28 O -0.1945(15) 0.1553(8) 0.2514(4) 0.034(2) Uani 1 1 d . . .
O29 O -0.5045(14) 0.0870(7) 0.2881(4) 0.033(2) Uani 1 1 d . . .
B1 B 1.0165(19) -0.0743(9) 0.2406(5) 0.013(2) Uani 1 1 d U . .
B5 B 0.8084(18) -0.1568(9) 0.3069(5) 0.012(2) Uani 1 1 d U . .
B10 B 0.0238(18) 0.4274(9) 0.3583(5) 0.011(2) Uani 1 1 d U . .
B7 B 0.2962(18) 0.0216(10) 0.1079(5) 0.013(3) Uani 1 1 d . . .
B4 B 0.4777(19) -0.1575(11) 0.3517(5) 0.017(3) Uani 1 1 d . . .
B9 B -0.3390(19) -0.0333(9) 0.1012(5) 0.012(2) Uani 1 1 d U . .
B8 B 0.515(2) 0.0954(10) 0.0428(5) 0.017(3) Uani 1 1 d U . .
B6 B -0.6675(19) 0.1888(10) 0.1589(5) 0.013(2) Uani 1 1 d U . .
B3 B -0.652(2) -0.0207(9) 0.4023(5) 0.016(3) Uani 1 1 d . . .
O22 O 0.0159(12) 0.2865(6) 0.4634(3) 0.0177(18) Uani 1 1 d . . .
O23 O -0.8574(14) 0.1238(7) 0.4829(4) 0.027(2) Uani 1 1 d U . .
O24 O -0.0404(15) -0.2324(8) 0.4475(4) 0.035(2) Uani 1 1 d . . .
O25 O -0.1908(17) 0.1542(8) 0.4938(4) 0.038(3) Uani 1 1 d . . .
B2 B 0.1451(19) -0.0870(10) 0.3303(5) 0.014(2) Uani 1 1 d U . .
B11 B 0.156(2) 0.3037(11) 0.4203(5) 0.021(3) Uani 1 1 d . . .
B12 B -0.727(2) 0.1349(11) 0.4440(6) 0.024(3) Uani 1 1 d . . .
B13 B -0.995(2) 0.2047(13) 0.4972(6) 0.026(3) Uani 1 1 d . . .
H24 H 0.0083 -0.2929 0.4399 0.050 Uiso 1 1 d . . .
H25 H -0.2989 0.1748 0.5215 0.050 Uiso 1 1 d . . .
H16 H -0.4835 0.2884 0.5187 0.050 Uiso 1 1 d . . .

loop_
_atom_site_aniso_label
_atom_site_aniso_U_11
_atom_site_aniso_U_22
_atom_site_aniso_U_33
_atom_site_aniso_U_23
_atom_site_aniso_U_13
_atom_site_aniso_U_12
Ba1 0.0221(4) 0.0177(4) 0.0170(4) -0.0004(3) 0.0009(3) 0.0010(3)
Ba2 0.0194(4) 0.0164(4) 0.0210(4) -0.0011(3) -0.0012(3) -0.0011(3)
Ba3 0.0205(5) 0.0288(6) 0.0148(5) 0.0024(4) -0.0013(4) -0.0030(4)
Ba4 0.0235(4) 0.0238(4) 0.0239(4) 0.0003(3) 0.0018(3) 0.0007(3)
Ba5 0.0194(4) 0.0196(4) 0.0175(4) -0.0011(3) -0.0010(3) 0.0020(3)
Ba6 0.0226(4) 0.0239(4) 0.0210(4) -0.0014(3) -0.0009(3) 0.0018(3)
P1 0.0140(15) 0.0190(15) 0.0192(15) 0.0001(12) 0.0009(13) 0.0012(12)
O10 0.021(4) 0.012(4) 0.025(5) -0.001(3) 0.010(4) -0.006(3)
O2 0.016(4) 0.028(5) 0.005(4) -0.001(3) 0.000(3) -0.006(3)
O11 0.010(4) 0.019(4) 0.013(4) 0.004(3) 0.001(3) 0.002(3)
O1 0.013(4) 0.018(4) 0.015(4) 0.002(3) 0.005(3) -0.008(3)
O4 0.010(4) 0.028(5) 0.018(4) 0.002(4) -0.004(3) -0.002(3)
O20 0.020(4) 0.012(4) 0.014(4) 0.002(3) -0.002(3) 0.010(3)
O9 0.016(4) 0.019(4) 0.020(4) 0.008(3) 0.001(4) 0.004(3)
O8 0.015(4) 0.017(4) 0.024(4) 0.000(4) 0.001(4) 0.005(3)
O5 0.019(4) 0.019(4) 0.013(4) 0.004(3) -0.004(3) -0.004(3)
O13 0.019(4) 0.019(4) 0.016(4) 0.003(3) 0.006(4) -0.007(3)
O18 0.020(4) 0.016(4) 0.015(4) -0.001(3) -0.001(3) 0.004(3)
O15 0.014(4) 0.016(4) 0.020(4) -0.010(3) -0.003(3) 0.006(3)
O19 0.032(5) 0.023(5) 0.009(4) -0.005(3) -0.007(4) 0.003(4)
O16 0.038(6) 0.035(6) 0.021(5) -0.018(4) -0.006(4) 0.005(5)
O12 0.027(5) 0.020(5) 0.020(4) -0.001(4) 0.010(4) -0.009(4)
O14 0.013(4) 0.020(4) 0.009(4) 0.001(3) -0.001(3) -0.007(3)
O26 0.023(5) 0.024(5) 0.021(4) 0.007(4) -0.004(4) -0.003(4)
O21 0.025(5) 0.016(4) 0.021(4) 0.005(3) 0.005(4) 0.006(4)
O6 0.018(4) 0.020(4) 0.012(4) -0.008(3) 0.002(3) 0.006(3)
O17 0.029(5) 0.021(5) 0.013(4) -0.005(3) -0.002(4) 0.005(4)
O3 0.021(4) 0.017(4) 0.021(4) 0.004(3) -0.001(4) 0.000(3)
O7 0.034(5) 0.016(4) 0.019(4) -0.001(3) -0.007(4) 0.007(4)
O27 0.023(5) 0.019(5) 0.025(5) -0.005(4) -0.006(4) -0.009(4)
O28 0.034(6) 0.056(7) 0.012(4) 0.000(4) 0.000(4) 0.012(5)
O29 0.021(5) 0.029(5) 0.050(6) -0.006(5) -0.008(5) -0.003(4)
B1 0.013(3) 0.013(3) 0.014(3) 0.0003(19) 0.0009(19) -0.0020(19)
B5 0.012(3) 0.012(3) 0.013(3) 0.0015(19) -0.0014(19) 0.0011(19)
B10 0.012(3) 0.012(3) 0.010(3) -0.0002(19) 0.0007(19) 0.0010(19)
B7 0.004(5) 0.020(7) 0.015(6) 0.002(5) 0.002(5) 0.006(5)
B4 0.011(6) 0.024(7) 0.016(7) 0.002(5) -0.010(5) -0.003(5)
B9 0.011(3) 0.012(3) 0.013(3) -0.0004(19) -0.0004(19) 0.0011(19)
B8 0.017(3) 0.018(3) 0.015(3) 0.0001(19) 0.0004(19) 0.0000(19)
B6 0.012(3) 0.013(3) 0.013(3) 0.0009(19) 0.0002(19) -0.0016(19)
B3 0.027(7) 0.010(6) 0.011(6) 0.005(5) -0.005(5) 0.002(5)
O22 0.020(4) 0.020(4) 0.013(4) 0.006(3) 0.005(3) 0.005(4)
O23 0.028(3) 0.026(3) 0.027(3) 0.0042(18) 0.0044(19) 0.0015(19)
O24 0.030(5) 0.048(7) 0.027(5) 0.001(5) 0.002(5) -0.001(5)
O25 0.046(7) 0.030(6) 0.038(6) 0.001(5) 0.012(5) -0.008(5)
B2 0.015(3) 0.013(3) 0.014(3) 0.0000(19) -0.0003(19) 0.0021(19)
B11 0.026(7) 0.024(7) 0.012(6) -0.011(5) -0.002(6) 0.002(6)
B12 0.032(8) 0.019(7) 0.020(7) 0.001(6) -0.013(6) -0.001(6)
B13 0.013(7) 0.037(9) 0.028(8) -0.008(7) 0.005(6) 0.005(6)

loop_
_atom_type_symbol
_atom_type_description
_atom_type_scat_dispersion_real
_atom_type_scat_dispersion_imag
_atom_type_scat_source
B B 0.0013 0.0007 'International Tables Vol C Tables 4.2.6.8 and 6.1.1.4'
Ba Ba -0.3244 2.2819 'International Tables Vol C Tables 4.2.6.8 and 6.1.1.4'
H H 0.0000 0.0000 'International Tables Vol C Tables 4.2.6.8 and 6.1.1.4'
O O 0.0106 0.0060 'International Tables Vol C Tables 4.2.6.8 and 6.1.1.4'
P P 0.1023 0.0942 'International Tables Vol C Tables 4.2.6.8 and 6.1.1.4'

loop_
_geom_angle_atom_site_label_1
_geom_angle_atom_site_label_2
_geom_angle_atom_site_label_3
_geom_angle
_geom_angle_site_symmetry_1
_geom_angle_site_symmetry_3
O29 Ba1 O28 131.2(3) 1_655 .
O29 Ba1 O20 130.8(3) 1_655 .
O28 Ba1 O20 98.0(3) . .
O29 Ba1 O11 82.7(3) 1_655 .
O28 Ba1 O11 72.1(3) . .
O20 Ba1 O11 116.6(2) . .
O29 Ba1 O3 66.3(3) 1_655 1_455
O28 Ba1 O3 74.7(3) . 1_455
O20 Ba1 O3 144.3(2) . 1_455
O11 Ba1 O3 94.8(2) . 1_455
O29 Ba1 O26 137.3(3) 1_655 .
O28 Ba1 O26 51.7(3) . .
O20 Ba1 O26 71.2(3) . .
O11 Ba1 O26 123.6(2) . .
O3 Ba1 O26 77.4(2) 1_455 .
O29 Ba1 O21 87.8(3) 1_655 1_655
O28 Ba1 O21 135.4(2) . 1_655
O20 Ba1 O21 49.3(2) . 1_655
O11 Ba1 O21 144.4(2) . 1_655
O3 Ba1 O21 112.5(2) 1_455 1_655
O26 Ba1 O21 85.7(2) . 1_655
O29 Ba1 O1 111.6(3) 1_655 2_655
O28 Ba1 O1 80.5(3) . 2_655
O20 Ba1 O1 69.7(2) . 2_655
O11 Ba1 O1 47.0(2) . 2_655
O3 Ba1 O1 139.8(2) 1_455 2_655
O26 Ba1 O1 110.7(2) . 2_655
O21 Ba1 O1 107.4(2) 1_655 2_655
O29 Ba1 O27 49.6(3) 1_655 1_655
O28 Ba1 O27 150.5(3) . 1_655
O20 Ba1 O27 87.8(2) . 1_655
O11 Ba1 O27 79.4(2) . 1_655
O3 Ba1 O27 115.9(2) 1_455 1_655
O26 Ba1 O27 153.9(2) . 1_655
O21 Ba1 O27 68.6(2) 1_655 1_655
O1 Ba1 O27 74.5(2) 2_655 1_655
O29 Ba1 O5 69.5(3) 1_655 .
O28 Ba1 O5 104.2(3) . .
O20 Ba1 O5 104.2(2) . .
O11 Ba1 O5 139.2(2) . .
O3 Ba1 O5 47.2(2) 1_455 .
O26 Ba1 O5 69.3(2) . .
O21 Ba1 O5 65.6(2) 1_655 .
O1 Ba1 O5 173.0(2) 2_655 .
O27 Ba1 O5 102.4(2) 1_655 .
O29 Ba1 P1 146.3(2) 1_655 .
O28 Ba1 P1 25.96(19) . .
O20 Ba1 P1 79.64(19) . .
O11 Ba1 P1 96.71(17) . .
O3 Ba1 P1 80.19(18) 1_455 .
O26 Ba1 P1 26.95(18) . .
O21 Ba1 P1 109.61(18) 1_655 .
O1 Ba1 P1 91.10(17) 2_655 .
O27 Ba1 P1 163.55(18) 1_655 .
O5 Ba1 P1 91.07(17) . .
O29 Ba1 B11 110.7(3) 1_655 .
O28 Ba1 B11 117.0(3) . .
O20 Ba1 B11 23.7(3) . .
O11 Ba1 B11 133.6(3) . .
O3 Ba1 B11 131.6(3) 1_455 .
O26 Ba1 B11 76.8(3) . .
O21 Ba1 B11 25.6(3) 1_655 .
O1 Ba1 B11 87.9(3) 2_655 .
O27 Ba1 B11 77.8(3) 1_655 .
O5 Ba1 B11 85.3(3) . .
P1 Ba1 B11 94.1(3) . .
O28 Ba2 O6 76.2(3) . 2
O28 Ba2 O18 85.6(3) . .
O6 Ba2 O18 141.4(2) 2 .
O28 Ba2 O11 75.2(3) . .
O6 Ba2 O11 90.0(2) 2 .
O18 Ba2 O11 118.1(2) . .
O28 Ba2 O4 94.0(3) . 2
O6 Ba2 O4 50.0(2) 2 2
O18 Ba2 O4 167.3(2) . 2
O11 Ba2 O4 49.9(2) . 2
O28 Ba2 O10 90.6(3) . .
O6 Ba2 O10 50.4(2) 2 .
O18 Ba2 O10 96.9(2) . .
O11 Ba2 O10 140.4(2) . .
O4 Ba2 O10 95.8(2) 2 .
O28 Ba2 O17 125.9(3) . 4_565
O6 Ba2 O17 116.5(3) 2 4_565
O18 Ba2 O17 50.7(2) . 4_565
O11 Ba2 O17 148.2(2) . 4_565
O4 Ba2 O17 135.9(2) 2 4_565
O10 Ba2 O17 68.9(3) . 4_565
O28 Ba2 O24 154.3(3) . 2
O6 Ba2 O24 90.0(3) 2 2
O18 Ba2 O24 117.4(3) . 2
O11 Ba2 O24 83.3(3) . 2
O4 Ba2 O24 61.0(3) 2 2
O10 Ba2 O24 97.3(3) . 2
O17 Ba2 O24 79.6(3) 4_565 2
O28 Ba2 O12 96.2(3) . .
O6 Ba2 O12 134.5(2) 2 .
O18 Ba2 O12 80.5(2) . .
O11 Ba2 O12 45.3(2) . .
O4 Ba2 O12 86.8(2) 2 .
O10 Ba2 O12 172.6(2) . .
O17 Ba2 O12 104.4(2) 4_565 .
O24 Ba2 O12 77.9(3) 2 .
O28 Ba2 B6 95.1(3) . 1_655
O6 Ba2 B6 110.1(3) 2 1_655
O18 Ba2 B6 105.2(3) . 1_655
O11 Ba2 B6 25.3(3) . 1_655
O4 Ba2 B6 62.1(3) 2 1_655
O10 Ba2 B6 157.5(3) . 1_655
O17 Ba2 B6 122.9(3) 4_565 1_655
O24 Ba2 B6 69.0(3) 2 1_655
O12 Ba2 B6 24.8(3) . 1_655
O28 Ba2 B4 87.3(3) . 2
O6 Ba2 B4 24.5(3) 2 2
O18 Ba2 B4 123.2(3) . 2
O11 Ba2 B4 114.2(3) . 2
O4 Ba2 B4 69.5(3) 2 2
O10 Ba2 B4 26.8(3) . 2
O17 Ba2 B4 92.2(3) 4_565 2
O24 Ba2 B4 88.8(3) 2 2
O12 Ba2 B4 156.3(3) . 2
B6 Ba2 B4 131.6(3) 1_655 2
O28 Ba2 B2 85.9(3) . 2
O6 Ba2 B2 24.6(3) 2 2
O18 Ba2 B2 165.8(3) . 2
O11 Ba2 B2 70.4(3) . 2
O4 Ba2 B2 25.4(3) 2 2
O10 Ba2 B2 71.9(3) . 2
O17 Ba2 B2 128.5(3) 4_565 2
O24 Ba2 B2 73.6(3) 2 2
O12 Ba2 B2 111.6(3) . 2
B6 Ba2 B2 86.8(3) 1_655 2
B4 Ba2 B2 45.1(3) 2 2
O14 Ba3 O14 180.00(10) . 3
O14 Ba3 O13 49.5(2) . .
O14 Ba3 O13 130.5(2) 3 .
O14 Ba3 O13 130.5(2) . 3
O14 Ba3 O13 49.5(2) 3 3
O13 Ba3 O13 180.0(3) . 3
O14 Ba3 O17 107.9(2) . 2_545
O14 Ba3 O17 72.1(2) 3 2_545
O13 Ba3 O17 78.6(2) . 2_545
O13 Ba3 O17 101.4(2) 3 2_545
O14 Ba3 O17 72.1(2) . 4_565
O14 Ba3 O17 107.9(2) 3 4_565
O13 Ba3 O17 101.4(2) . 4_565
O13 Ba3 O17 78.6(2) 3 4_565
O17 Ba3 O17 180.0(3) 2_545 4_565
O14 Ba3 O19 64.4(2) . .
O14 Ba3 O19 115.6(2) 3 .
O13 Ba3 O19 113.7(2) . .
O13 Ba3 O19 66.3(2) 3 .
O17 Ba3 O19 132.6(2) 2_545 .
O17 Ba3 O19 47.4(2) 4_565 .
O14 Ba3 O19 115.6(2) . 3
O14 Ba3 O19 64.4(2) 3 3
O13 Ba3 O19 66.3(2) . 3
O13 Ba3 O19 113.7(2) 3 3
O17 Ba3 O19 47.4(2) 2_545 3
O17 Ba3 O19 132.6(2) 4_565 3
O19 Ba3 O19 180.0(4) . 3
O14 Ba3 O22 65.3(2) . 2_545
O14 Ba3 O22 114.7(2) 3 2_545
O13 Ba3 O22 102.1(2) . 2_545
O13 Ba3 O22 77.9(2) 3 2_545
O17 Ba3 O22 86.6(2) 2_545 2_545
O17 Ba3 O22 93.4(2) 4_565 2_545
O19 Ba3 O22 46.7(2) . 2_545
O19 Ba3 O22 133.3(2) 3 2_545
O14 Ba3 O22 114.7(2) . 4_565
O14 Ba3 O22 65.3(2) 3 4_565
O13 Ba3 O22 77.9(2) . 4_565
O13 Ba3 O22 102.1(2) 3 4_565
O17 Ba3 O22 93.4(2) 2_545 4_565
O17 Ba3 O22 86.6(2) 4_565 4_565
O19 Ba3 O22 133.3(2) . 4_565
O19 Ba3 O22 46.7(2) 3 4_565
O22 Ba3 O22 180.0(5) 2_545 4_565
O14 Ba3 B7 156.0(3) . 3
O14 Ba3 B7 24.0(3) 3 3
O13 Ba3 B7 154.3(3) . 3
O13 Ba3 B7 25.7(3) 3 3
O17 Ba3 B7 87.2(3) 2_545 3
O17 Ba3 B7 92.8(3) 4_565 3
O19 Ba3 B7 91.6(3) . 3
O19 Ba3 B7 88.4(3) 3 3
O22 Ba3 B7 98.2(3) 2_545 3
O22 Ba3 B7 81.8(3) 4_565 3
O14 Ba3 B7 24.0(3) . .
O14 Ba3 B7 156.0(3) 3 .
O13 Ba3 B7 25.7(3) . .
O13 Ba3 B7 154.3(3) 3 .
O17 Ba3 B7 92.8(3) 2_545 .
O17 Ba3 B7 87.2(3) 4_565 .
O19 Ba3 B7 88.4(3) . .
O19 Ba3 B7 91.6(3) 3 .
O22 Ba3 B7 81.8(3) 2_545 .
O22 Ba3 B7 98.2(3) 4_565 .
B7 Ba3 B7 180.0(6) 3 .
O8 Ba4 O4 89.8(2) . .
O8 Ba4 O26 96.9(3) . .
O4 Ba4 O26 88.1(3) . .
O8 Ba4 O5 139.8(2) . .
O4 Ba4 O5 51.0(2) . .
O26 Ba4 O5 76.0(3) . .
O8 Ba4 O23 91.4(3) . 3_456
O4 Ba4 O23 107.7(3) . 3_456
O26 Ba4 O23 162.2(3) . 3_456
O5 Ba4 O23 107.2(3) . 3_456
O8 Ba4 O9 48.0(2) . 1_455
O4 Ba4 O9 48.5(2) . 1_455
O26 Ba4 O9 73.7(3) . 1_455
O5 Ba4 O9 92.8(2) . 1_455
O23 Ba4 O9 122.9(3) 3_456 1_455
O8 Ba4 O25 114.0(3) . .
O4 Ba4 O25 155.0(3) . .
O26 Ba4 O25 81.4(3) . .
O5 Ba4 O25 104.2(3) . .
O23 Ba4 O25 80.8(3) 3_456 .
O9 Ba4 O25 145.5(3) 1_455 .
O8 Ba4 O7 47.3(2) . .
O4 Ba4 O7 130.6(2) . .
O26 Ba4 O7 76.6(3) . .
O5 Ba4 O7 152.6(2) . .
O23 Ba4 O7 98.0(2) 3_456 .
O9 Ba4 O7 82.1(2) 1_455 .
O25 Ba4 O7 68.9(3) . .
O8 Ba4 O24 86.7(3) . .
O4 Ba4 O24 60.9(3) . .
O26 Ba4 O24 148.8(3) . .
O5 Ba4 O24 81.3(2) . .
O23 Ba4 O24 47.1(3) 3_456 .
O9 Ba4 O24 86.5(3) 1_455 .
O25 Ba4 O24 125.3(3) . .
O7 Ba4 O24 125.0(2) . .
O8 Ba4 B3 24.2(3) . .
O4 Ba4 B3 106.5(3) . .
O26 Ba4 B3 80.1(3) . .
O5 Ba4 B3 147.1(3) . .
O23 Ba4 B3 102.4(3) 3_456 .
O9 Ba4 B3 58.6(3) 1_455 .
O25 Ba4 B3 94.2(3) . .
O7 Ba4 B3 25.2(3) . .
O24 Ba4 B3 110.1(3) . .
O8 Ba4 B2 113.2(3) . .
O4 Ba4 B2 24.7(3) . .
O26 Ba4 B2 78.3(3) . .
O5 Ba4 B2 26.7(3) . .
O23 Ba4 B2 112.8(3) 3_456 .
O9 Ba4 B2 67.7(3) 1_455 .
O25 Ba4 B2 130.3(3) . .
O7 Ba4 B2 145.1(3) . .
O24 Ba4 B2 71.9(3) . .
B3 Ba4 B2 125.7(3) . .
O8 Ba4 B5 68.6(3) . 1_455
O4 Ba4 B5 23.9(3) . 1_455
O26 Ba4 B5 80.2(3) . 1_455
O5 Ba4 B5 71.1(3) . 1_455
O23 Ba4 B5 117.6(3) 3_456 1_455
O9 Ba4 B5 24.6(3) 1_455 1_455
O25 Ba4 B5 161.6(3) . 1_455
O7 Ba4 B5 106.7(3) . 1_455
O24 Ba4 B5 72.3(3) . 1_455
B3 Ba4 B5 82.8(3) . 1_455
B2 Ba4 B5 44.7(3) . 1_455
O29 Ba5 O27 159.5(3) 1_655 2_545
O29 Ba5 O15 124.1(3) 1_655 2_545
O27 Ba5 O15 75.1(3) 2_545 2_545
O29 Ba5 O9 68.0(3) 1_655 .
O27 Ba5 O9 96.3(3) 2_545 .
O15 Ba5 O9 158.6(2) 2_545 .
O29 Ba5 O1 94.3(3) 1_655 .
O27 Ba5 O1 84.7(3) 2_545 .
O15 Ba5 O1 108.5(2) 2_545 .
O9 Ba5 O1 50.5(2) . .
O29 Ba5 O3 67.5(3) 1_655 1_455
O27 Ba5 O3 99.2(3) 2_545 1_455
O15 Ba5 O3 115.2(3) 2_545 1_455
O9 Ba5 O3 85.3(2) . 1_455
O1 Ba5 O3 135.7(2) . 1_455
O29 Ba5 O2 103.2(3) 1_655 .
O27 Ba5 O2 75.5(3) 2_545 .
O15 Ba5 O2 69.4(2) 2_545 .
O9 Ba5 O2 128.2(2) . .
O1 Ba5 O2 160.0(2) . .
O3 Ba5 O2 47.6(2) 1_455 .
O29 Ba5 O18 105.1(3) 1_655 1_655
O27 Ba5 O18 93.0(2) 2_545 1_655
O15 Ba5 O18 49.1(2) 2_545 1_655
O9 Ba5 O18 113.3(2) . 1_655
O1 Ba5 O18 65.0(2) . 1_655
O3 Ba5 O18 156.6(2) 1_455 1_655
O2 Ba5 O18 118.1(2) . 1_655
O29 Ba5 O6 80.4(3) 1_655 .
O27 Ba5 O6 79.2(2) 2_545 .
O15 Ba5 O6 145.1(2) 2_545 .
O9 Ba5 O6 46.9(2) . .
O1 Ba5 O6 92.1(2) . .
O3 Ba5 O6 46.6(2) 1_455 .
O2 Ba5 O6 81.6(2) . .
O18 Ba5 O6 156.6(2) 1_655 .
O29 Ba5 O12 82.4(3) 1_655 .
O27 Ba5 O12 111.6(3) 2_545 .
O15 Ba5 O12 47.2(2) 2_545 .
O9 Ba5 O12 150.3(2) . .
O1 Ba5 O12 139.2(2) . .
O3 Ba5 O12 80.4(2) 1_455 .
O2 Ba5 O12 54.4(2) . .
O18 Ba5 O12 76.5(2) 1_655 .
O6 Ba5 O12 126.9(2) . .
O29 Ba5 B1 90.2(3) 1_655 1_455
O27 Ba5 B1 80.7(3) 2_545 1_455
O15 Ba5 B1 93.9(3) 2_545 1_455
O9 Ba5 B1 104.2(3) . 1_455
O1 Ba5 B1 149.1(3) . 1_455
O3 Ba5 B1 25.2(3) 1_455 1_455
O2 Ba5 B1 24.5(3) . 1_455
O18 Ba5 B1 142.5(3) 1_655 1_455
O6 Ba5 B1 58.5(3) . 1_455
O12 Ba5 B1 71.8(3) . 1_455
O29 Ba5 B5 83.8(3) 1_655 .
O27 Ba5 B5 86.4(3) 2_545 .
O15 Ba5 B5 133.6(3) 2_545 .
O9 Ba5 B5 25.0(3) . .
O1 Ba5 B5 26.2(3) . .
O3 Ba5 B5 109.6(3) 1_455 .
O2 Ba5 B5 146.0(3) . .
O18 Ba5 B5 91.0(3) 1_655 .
O6 Ba5 B5 66.7(3) . .
O12 Ba5 B5 158.3(3) . .
B1 Ba5 B5 125.1(3) 1_455 .
O15 Ba6 O27 76.6(3) . .
O15 Ba6 O26 130.8(3) . .
O27 Ba6 O26 55.4(3) . .
O15 Ba6 O22 114.5(3) . .
O27 Ba6 O22 138.1(3) . .
O26 Ba6 O22 96.8(3) . .
O15 Ba6 O16 76.8(3) . .
O27 Ba6 O16 140.2(3) . .
O26 Ba6 O16 148.5(3) . .
O22 Ba6 O16 80.3(3) . .
O15 Ba6 O20 94.3(2) . .
O27 Ba6 O20 87.8(3) . .
O26 Ba6 O20 75.2(3) . .
O22 Ba6 O20 52.5(2) . .
O16 Ba6 O20 123.3(3) . .
O15 Ba6 O21 86.2(2) . .
O27 Ba6 O21 75.5(3) . .
O26 Ba6 O21 91.4(3) . .
O22 Ba6 O21 142.0(2) . .
O16 Ba6 O21 73.7(3) . .
O20 Ba6 O21 162.7(2) . .
O15 Ba6 O25 144.7(3) . .
O27 Ba6 O25 137.4(3) . .
O26 Ba6 O25 84.5(3) . .
O22 Ba6 O25 50.8(3) . .
O16 Ba6 O25 69.3(3) . .
O20 Ba6 O25 95.9(3) . .
O21 Ba6 O25 93.6(3) . .
O15 Ba6 O14 51.3(2) . 2
O27 Ba6 O14 99.2(2) . 2
O26 Ba6 O14 121.5(2) . 2
O22 Ba6 O14 66.9(2) . 2
O16 Ba6 O14 86.6(3) . 2
O20 Ba6 O14 49.7(2) . 2
O21 Ba6 O14 136.6(2) . 2
O25 Ba6 O14 115.4(3) . 2
O15 Ba6 O19 47.3(2) . 2_455
O27 Ba6 O19 90.8(3) . 2_455
O26 Ba6 O19 133.7(3) . 2_455
O22 Ba6 O19 127.3(2) . 2_455
O16 Ba6 O19 49.6(3) . 2_455
O20 Ba6 O19 140.4(2) . 2_455
O21 Ba6 O19 46.2(2) . 2_455
O25 Ba6 O19 111.2(3) . 2_455
O14 Ba6 O19 91.7(2) 2 2_455
O15 Ba6 B11 107.8(3) . .
O27 Ba6 B11 112.4(3) . .
O26 Ba6 B11 83.5(3) . .
O22 Ba6 B11 26.5(3) . .
O16 Ba6 B11 103.7(3) . .
O20 Ba6 B11 26.1(3) . .
O21 Ba6 B11 165.0(3) . .
O25 Ba6 B11 71.9(3) . .
O14 Ba6 B11 56.7(3) 2 .
O19 Ba6 B11 142.3(3) 2_455 .
O15 Ba6 P1 104.08(18) . .
O27 Ba6 P1 27.7(2) . .
O26 Ba6 P1 27.9(2) . .
O22 Ba6 P1 120.53(18) . .
O16 Ba6 P1 154.3(2) . .
O20 Ba6 P1 82.37(18) . .
O21 Ba6 P1 80.76(18) . .
O25 Ba6 P1 110.8(2) . .
O14 Ba6 P1 114.38(16) 2 .
O19 Ba6 P1 112.15(17) 2_455 .
B11 Ba6 P1 100.4(2) . .
O29 P1 O28 112.3(6) . .
O29 P1 O27 106.9(5) . .
O28 P1 O27 111.6(6) . .
O29 P1 O26 112.4(6) . .
O28 P1 O26 106.9(5) . .
O27 P1 O26 106.7(5) . .
O29 P1 Ba6 119.2(4) . .
O28 P1 Ba6 128.5(5) . .
O27 P1 Ba6 53.4(4) . .
O26 P1 Ba6 53.6(4) . .
O29 P1 Ba1 145.6(4) . .
O28 P1 Ba1 52.4(4) . .
O27 P1 Ba1 107.5(4) . .
O26 P1 Ba1 57.8(3) . .
Ba6 P1 Ba1 83.08(8) . .
O28 P1 Ba1 132.1(4) . 1_455
O27 P1 Ba1 62.4(3) . 1_455
O26 P1 Ba1 120.6(4) . 1_455
Ba6 P1 Ba1 88.16(8) . 1_455
Ba1 P1 Ba1 169.52(11) . 1_455
O28 P1 Ba5 80.9(5) . 1_455
O27 P1 Ba5 132.7(4) . 1_455
O26 P1 Ba5 112.8(4) . 1_455
Ba6 P1 Ba5 148.65(10) . 1_455
Ba1 P1 Ba5 115.00(9) . 1_455
Ba1 P1 Ba5 75.41(7) 1_455 1_455
B6 O10 B4 120.7(9) . 2
B6 O10 Ba2 117.9(8) . .
B4 O10 Ba2 93.7(6) 2 .
B1 O2 B10 128.9(9) 1_455 2_545
B1 O2 Ba5 92.7(7) 1_455 .
B10 O2 Ba5 137.3(6) 2_545 .
B6 O11 B5 117.4(9) 1_655 2_655
B6 O11 Ba2 95.5(7) 1_655 .
B5 O11 Ba2 101.1(6) 2_655 .
B6 O11 Ba1 127.4(7) 1_655 .
B5 O11 Ba1 107.1(6) 2_655 .
Ba2 O11 Ba1 102.3(2) . .
B1 O1 B5 121.9(10) . .
B1 O1 Ba5 119.3(7) . .
B5 O1 Ba5 95.6(6) . .
B1 O1 Ba1 114.8(7) . 2_645
B5 O1 Ba1 102.8(6) . 2_645
Ba5 O1 Ba1 98.3(2) . 2_645
B2 O4 B5 127.3(9) . 1_455
B2 O4 Ba4 102.5(7) . .
B5 O4 Ba4 106.1(6) 1_455 .
B2 O4 Ba2 95.5(7) . 2_545
B5 O4 Ba2 99.7(7) 1_455 2_545
Ba4 O4 Ba2 128.8(3) . 2_545
B11 O20 B10 115.3(10) . .
B11 O20 Ba6 97.8(7) . .
B10 O20 Ba6 99.5(6) . .
B11 O20 Ba1 106.5(7) . .
B10 O20 Ba1 125.7(6) . .
Ba6 O20 Ba1 107.7(3) . .
B4 O9 B5 126.9(10) . .
B4 O9 Ba5 107.3(7) . .
B5 O9 Ba5 99.6(7) . .
B4 O9 Ba4 93.8(7) . 1_655
B5 O9 Ba4 92.8(7) . 1_655
Ba5 O9 Ba4 141.0(3) . 1_655
B3 O8 B4 116.4(10) . 1_455
B3 O8 Ba4 100.5(8) . .
B4 O8 Ba4 105.8(6) 1_455 .
B3 O5 B2 119.8(10) 1_655 .
B3 O5 Ba4 119.5(7) 1_655 .
B2 O5 Ba4 95.7(6) . .
B3 O5 Ba1 116.9(7) 1_655 .
B2 O5 Ba1 98.1(6) . .
Ba4 O5 Ba1 102.6(3) . .
B8 O13 B7 118.8(10) . .
B8 O13 Ba3 132.6(7) . .
B7 O13 Ba3 98.1(6) . .
B9 O18 B10 117.6(9) . 2_545
B9 O18 Ba2 104.2(7) . .
B10 O18 Ba2 106.8(7) 2_545 .
B9 O18 Ba5 94.2(6) . 1_455
B10 O18 Ba5 125.6(6) 2_545 1_455
Ba2 O18 Ba5 106.2(3) . 1_455
B9 O15 B7 126.4(9) 2_455 2
B9 O15 Ba6 113.5(7) 2_455 .
B7 O15 Ba6 104.0(7) 2 .
B9 O15 Ba5 103.9(7) 2_455 2
B7 O15 Ba5 104.8(6) 2 2
Ba6 O15 Ba5 101.2(2) . 2
B11 O19 B9 126.6(10) 2_545 .
B11 O19 Ba3 98.8(7) 2_545 .
B9 O19 Ba3 98.2(7) . .
B11 O19 Ba6 96.1(7) 2_545 2_445
B9 O19 Ba6 88.2(6) . 2_445
Ba3 O19 Ba6 155.5(3) . 2_445
B8 O16 Ba6 160.9(9) 4_466 .
B6 O12 B7 138.0(10) 1_655 .
B6 O12 Ba2 82.9(7) 1_655 .
B7 O12 Ba2 105.3(7) . .
B6 O12 Ba5 116.9(8) 1_655 .
B7 O12 Ba5 89.6(7) . .
Ba2 O12 Ba5 129.8(3) . .
B7 O14 B10 130.2(9) . 2_545
B7 O14 Ba3 106.6(6) . .
B10 O14 Ba3 122.1(7) 2_545 .
B7 O14 Ba6 90.5(6) . 2_545
B10 O14 Ba6 90.0(6) 2_545 2_545
Ba3 O14 Ba6 101.0(2) . 2_545
P1 O26 Ba6 98.5(4) . .
P1 O26 Ba4 140.8(5) . .
Ba6 O26 Ba4 101.7(3) . .
P1 O26 Ba1 95.3(4) . .
Ba6 O26 Ba1 105.6(3) . .
Ba4 O26 Ba1 110.9(3) . .
B12 O21 B11 123.2(11) . 1_455
B12 O21 Ba6 108.6(9) . .
B11 O21 Ba6 107.5(7) 1_455 .
B12 O21 Ba1 114.1(8) . 1_455
B11 O21 Ba1 95.6(7) 1_455 1_455
Ba6 O21 Ba1 106.2(3) . 1_455
B4 O6 B2 127.4(10) . .
B4 O6 Ba2 103.4(7) . 2_545
B2 O6 Ba2 103.3(7) . 2_545
B4 O6 Ba5 93.1(7) . .
B2 O6 Ba5 96.7(7) . .
Ba2 O6 Ba5 137.4(3) 2_545 .
B8 O17 B9 119.4(10) 4_466 4_566
B8 O17 Ba2 121.8(8) 4_466 4_566
B9 O17 Ba2 94.3(6) 4_566 4_566
B8 O17 Ba3 115.5(7) 4_466 2
B9 O17 Ba3 98.2(6) 4_566 2
Ba2 O17 Ba3 103.2(3) 4_566 2
B1 O3 B2 117.6(9) . 1_655
B1 O3 Ba5 92.6(7) . 1_655
B2 O3 Ba5 105.0(7) 1_655 1_655
B1 O3 Ba1 127.3(7) . 1_655
B2 O3 Ba1 108.2(7) 1_655 1_655
Ba5 O3 Ba1 99.7(3) 1_655 1_655
B3 O7 B12 120.4(11) . .
B3 O7 Ba4 84.5(7) . .
B12 O7 Ba4 149.1(9) . .
P1 O27 Ba5 148.8(5) . 2
P1 O27 Ba6 99.0(4) . .
Ba5 O27 Ba6 103.9(3) 2 .
P1 O27 Ba1 91.3(4) . 1_455
Ba5 O27 Ba1 100.7(3) 2 1_455
Ba6 O27 Ba1 109.6(3) . 1_455
P1 O28 Ba2 148.9(6) . .
P1 O28 Ba1 101.7(5) . .
Ba2 O28 Ba1 108.4(3) . .
P1 O29 Ba5 127.6(6) . 1_455
P1 O29 Ba1 112.0(5) . 1_455
Ba5 O29 Ba1 114.3(4) 1_455 1_455
O2 B1 O1 122.6(11) 1_655 .
O2 B1 O3 116.9(10) 1_655 .
O1 B1 O3 120.3(10) . .
O2 B1 Ba5 62.8(6) 1_655 1_655
O1 B1 Ba5 147.9(9) . 1_655
O3 B1 Ba5 62.2(6) . 1_655
O9 B5 O4 112.6(10) . 1_655
O9 B5 O1 111.4(10) . .
O4 B5 O1 111.6(9) 1_655 .
O9 B5 O11 110.5(9) . 2_645
O4 B5 O11 107.2(9) 1_655 2_645
O1 B5 O11 103.0(9) . 2_645
O9 B5 Ba5 55.4(6) . .
O4 B5 Ba5 145.5(8) 1_655 .
O1 B5 Ba5 58.2(5) . .
O11 B5 Ba5 107.3(7) 2_645 .
O9 B5 Ba2 139.2(7) . 2_645
O4 B5 Ba2 55.7(6) 1_655 2_645
O1 B5 Ba2 108.8(7) . 2_645
O11 B5 Ba2 53.1(5) 2_645 2_645
Ba5 B5 Ba2 155.9(4) . 2_645
O9 B5 Ba4 62.6(6) . 1_655
O4 B5 Ba4 50.0(5) 1_655 1_655
O1 B5 Ba4 131.0(7) . 1_655
O11 B5 Ba4 125.1(7) 2_645 1_655
Ba5 B5 Ba4 108.7(3) . 1_655
Ba2 B5 Ba4 95.0(3) 2_645 1_655
O18 B10 O2 110.7(9) 2 2
O18 B10 O20 110.6(10) 2 .
O2 B10 O20 109.8(9) 2 .
O18 B10 O14 113.6(9) 2 2
O2 B10 O14 104.6(9) 2 2
O20 B10 O14 107.3(9) . 2
O18 B10 Ba6 157.4(8) 2 .
O2 B10 Ba6 91.3(6) 2 .
O20 B10 Ba6 54.5(5) . .
O14 B10 Ba6 63.0(5) 2 .
O18 B10 Ba2 49.4(5) 2 2
O2 B10 Ba2 89.0(6) 2 2
O20 B10 Ba2 157.7(8) . 2
O14 B10 Ba2 78.0(6) 2 2
Ba6 B10 Ba2 139.7(4) . 2
O14 B7 O12 111.3(9) . .
O14 B7 O15 112.5(10) . 2_545
O12 B7 O15 108.9(10) . 2_545
O14 B7 O13 105.5(9) . .
O12 B7 O13 109.4(10) . .
O15 B7 O13 109.1(9) 2_545 .
O14 B7 Ba6 63.5(6) . 2_545
O12 B7 Ba6 138.3(8) . 2_545
O15 B7 Ba6 50.4(5) 2_545 2_545
O13 B7 Ba6 111.8(7) . 2_545
O14 B7 Ba3 49.5(5) . .
O12 B7 Ba3 129.1(7) . .
O15 B7 Ba3 122.0(7) 2_545 .
O13 B7 Ba3 56.3(5) . .
Ba6 B7 Ba3 81.2(3) 2_545 .
O14 B7 Ba5 105.5(7) . .
O12 B7 Ba5 65.4(6) . .
O15 B7 Ba5 50.8(5) 2_545 .
O13 B7 Ba5 148.1(7) . .
Ba6 B7 Ba5 76.1(3) 2_545 .
Ba3 B7 Ba5 152.5(4) . .
O6 B4 O9 112.5(10) . .
O6 B4 O10 108.6(10) . 2_545
O9 B4 O10 112.2(10) . 2_545
O6 B4 O8 110.5(10) . 1_655
O9 B4 O8 106.6(10) . 1_655
O10 B4 O8 106.2(9) 2_545 1_655
O6 B4 Ba2 52.1(6) . 2_545
O9 B4 Ba2 145.8(8) . 2_545
O10 B4 Ba2 59.5(6) 2_545 2_545
O8 B4 Ba2 107.5(7) 1_655 2_545
O6 B4 Ba4 145.5(9) . 1_655
O9 B4 Ba4 61.8(6) . 1_655
O10 B4 Ba4 104.5(7) 2_545 1_655
O8 B4 Ba4 49.2(5) 1_655 1_655
Ba2 B4 Ba4 149.8(4) 2_545 1_655
O6 B4 Ba5 63.0(6) . .
O9 B4 Ba5 49.7(6) . .
O10 B4 Ba5 125.4(8) 2_545 .
O8 B4 Ba5 127.8(8) 1_655 .
Ba2 B4 Ba5 105.2(4) 2_545 .
Ba4 B4 Ba5 104.8(4) 1_655 .
O18 B9 O19 111.7(10) . .
O18 B9 O15 112.5(9) . 2_445
O19 B9 O15 110.2(10) . 2_445
O18 B9 O17 107.7(9) . 4_565
O19 B9 O17 105.4(9) . 4_565
O15 B9 O17 109.0(9) 2_445 4_565
O18 B9 Ba2 51.4(5) . .
O19 B9 Ba2 136.2(8) . .
O15 B9 Ba2 113.6(7) 2_445 .
O17 B9 Ba2 58.6(5) 4_565 .
O18 B9 Ba5 61.2(5) . 1_455
O19 B9 Ba5 125.5(7) . 1_455
O15 B9 Ba5 51.6(5) 2_445 1_455
O17 B9 Ba5 128.9(7) 4_565 1_455
Ba2 B9 Ba5 84.8(3) . 1_455
O18 B9 Ba6 122.8(7) . 2_445
O19 B9 Ba6 67.0(6) . 2_445
O17 B9 Ba6 128.3(7) 4_565 2_445
Ba2 B9 Ba6 156.2(4) . 2_445
Ba5 B9 Ba6 74.3(2) 1_455 2_445
O13 B8 O17 124.2(11) . 4_665
O13 B8 O16 117.7(12) . 4_665
O17 B8 O16 118.1(11) 4_665 4_665
O10 B6 O12 124.8(11) . 1_455
O10 B6 O11 122.6(11) . 1_455
O12 B6 O11 112.6(10) 1_455 1_455
O10 B6 Ba2 136.5(9) . 1_455
O12 B6 Ba2 72.3(7) 1_455 1_455
O11 B6 Ba2 59.2(6) 1_455 1_455
O8 B3 O5 123.3(12) . 1_455
O8 B3 O7 117.1(12) . .
O5 B3 O7 119.5(11) 1_455 .
O8 B3 Ba4 55.2(7) . .
O5 B3 Ba4 152.3(8) 1_455 .
O7 B3 Ba4 70.2(7) . .
B13 O22 B11 127.9(10) 1_655 .
B13 O22 Ba6 104.7(8) 1_655 .
B11 O22 Ba6 99.2(7) . .
B13 O22 Ba3 124.2(8) 1_655 2
B11 O22 Ba3 95.8(7) . 2
Ba6 O22 Ba3 99.4(2) . 2
B12 O23 B13 121.3(11) . .
B12 O23 Ba4 128.7(9) . 3_456
B13 O23 Ba4 102.2(8) . 3_456
B13 O24 Ba2 145.1(8) 3_456 2_545
B13 O24 Ba4 92.1(8) 3_456 .
Ba2 O24 Ba4 109.3(3) 2_545 .
B13 O25 Ba6 92.3(8) 1_655 .
B13 O25 Ba4 112.3(8) 1_655 .
Ba6 O25 Ba4 89.2(3) . .
O6 B2 O4 110.9(10) . .
O6 B2 O3 108.4(9) . 1_455
O4 B2 O3 109.5(10) . 1_455
O6 B2 O5 112.4(10) . .
O4 B2 O5 109.2(9) . .
O3 B2 O5 106.4(9) 1_455 .
O6 B2 Ba2 52.0(6) . 2_545
O4 B2 Ba2 59.1(6) . 2_545
O3 B2 Ba2 129.1(7) 1_455 2_545
O5 B2 Ba2 124.4(7) . 2_545
O6 B2 Ba4 139.3(8) . .
O4 B2 Ba4 52.8(5) . .
O3 B2 Ba4 112.3(7) 1_455 .
O5 B2 Ba4 57.6(5) . .
Ba2 B2 Ba4 98.3(3) 2_545 .
O20 B11 O19 110.6(11) . 2
O20 B11 O22 109.9(11) . .
O19 B11 O22 109.2(10) 2 .
O20 B11 O21 108.5(9) . 1_655
O19 B11 O21 108.7(11) 2 1_655
O22 B11 O21 109.9(11) . 1_655
O20 B11 Ba6 56.0(6) . .
O19 B11 Ba6 132.9(9) 2 .
O22 B11 Ba6 54.4(6) . .
O21 B11 Ba6 118.4(8) 1_655 .
O20 B11 Ba1 49.8(5) . .
O19 B11 Ba1 126.1(8) 2 .
O22 B11 Ba1 124.6(8) . .
O21 B11 Ba1 58.7(6) 1_655 .
Ba6 B11 Ba1 82.4(3) . .
O21 B12 O23 123.9(13) . .
O21 B12 O7 120.0(13) . .
O23 B12 O7 116.0(12) . .
O22 B13 O24 111.9(12) 1_455 3_456
O22 B13 O23 113.3(11) 1_455 .
O24 B13 O23 108.4(12) 3_456 .
O22 B13 O25 111.8(12) 1_455 1_455
O24 B13 O25 108.4(11) 3_456 1_455
O23 B13 O25 102.4(12) . 1_455
O22 B13 Ba6 51.2(7) 1_455 1_455
O24 B13 Ba6 133.2(9) 3_456 1_455
O23 B13 Ba6 118.3(9) . 1_455
O25 B13 Ba6 60.9(7) 1_455 1_455

loop_
_geom_bond_atom_site_label_1
_geom_bond_atom_site_label_2
_geom_bond_distance
_geom_bond_site_symmetry_2
Ba1 O29 2.648(10) 1_655
Ba1 O28 2.770(11) .
Ba1 O20 2.773(8) .
Ba1 O11 2.874(8) .
Ba1 O3 2.887(9) 1_455
Ba1 O26 2.911(9) .
Ba1 O21 2.990(9) 1_655
Ba1 O1 2.997(8) 2_655
Ba1 O27 3.097(9) 1_655
Ba1 O5 3.116(8) .
Ba1 P1 3.426(3) .
Ba1 B11 3.482(13) .
Ba2 O28 2.660(9) .
Ba2 O6 2.690(9) 2
Ba2 O18 2.721(8) .
Ba2 O11 2.783(8) .
Ba2 O4 2.863(9) 2
Ba2 O10 2.864(9) .
Ba2 O17 2.888(9) 4_565
Ba2 O24 3.038(10) 2
Ba2 O12 3.095(10) .
Ba2 B6 3.225(13) 1_655
Ba2 B4 3.318(14) 2
Ba2 B2 3.320(13) 2
Ba3 O14 2.731(8) .
Ba3 O14 2.731(8) 3
Ba3 O13 2.892(9) .
Ba3 O13 2.892(9) 3
Ba3 O17 2.951(9) 2_545
Ba3 O17 2.951(9) 4_565
Ba3 O19 2.998(9) .
Ba3 O19 2.998(9) 3
Ba3 O22 3.058(8) 2_545
Ba3 O22 3.058(8) 4_565
Ba3 B7 3.444(13) 3
Ba3 B7 3.444(13) .
Ba4 O8 2.709(9) .
Ba4 O4 2.729(9) .
Ba4 O26 2.733(9) .
Ba4 O5 2.839(8) .
Ba4 O23 2.889(9) 3_456
Ba4 O9 3.044(9) 1_455
Ba4 O25 3.049(11) .
Ba4 O7 3.066(9) .
Ba4 O24 3.145(11) .
Ba4 B3 3.243(15) .
Ba4 B2 3.346(13) .
Ba4 B5 3.424(13) 1_455
Ba5 O29 2.585(10) 1_655
Ba5 O27 2.629(9) 2_545
Ba5 O15 2.772(8) 2_545
Ba5 O9 2.780(8) .
Ba5 O1 2.843(9) .
Ba5 O3 2.864(9) 1_455
Ba5 O2 2.878(8) .
Ba5 O18 3.016(8) 1_655
Ba5 O6 3.106(8) .
Ba5 O12 3.144(10) .
Ba5 B1 3.233(13) 1_455
Ba5 B5 3.330(13) .
Ba6 O15 2.635(8) .
Ba6 O27 2.678(9) .
Ba6 O26 2.682(9) .
Ba6 O22 2.703(9) .
Ba6 O16 2.707(9) .
Ba6 O20 2.749(8) .
Ba6 O21 2.918(9) .
Ba6 O25 2.931(12) .
Ba6 O14 2.968(8) 2
Ba6 O19 3.213(10) 2_455
Ba6 B11 3.284(16) .
Ba6 P1 3.295(3) .
P1 O29 1.493(10) .
P1 O28 1.532(10) .
P1 O27 1.548(9) .
P1 O26 1.559(10) .
P1 Ba1 3.494(3) 1_455
O10 B6 1.356(15) .
O10 B4 1.502(16) 2
O2 B1 1.343(14) 1_455
O2 B10 1.480(15) 2_545
O11 B6 1.383(15) 1_655
O11 B5 1.515(15) 2_655
O1 B1 1.369(15) .
O1 B5 1.478(14) .
O1 Ba1 2.997(8) 2_645
O4 B2 1.432(15) .
O4 B5 1.445(16) 1_455
O4 Ba2 2.863(9) 2_545
O20 B11 1.460(17) .
O20 B10 1.482(14) .
O9 B4 1.425(16) .
O9 B5 1.427(15) .
O9 Ba4 3.044(9) 1_655
O8 B3 1.354(16) .
O8 B4 1.515(16) 1_455
O5 B3 1.358(17) 1_655
O5 B2 1.509(15) .
O13 B8 1.353(16) .
O13 B7 1.506(14) .
O18 B9 1.436(16) .
O18 B10 1.444(15) 2_545
O18 Ba5 3.016(8) 1_455
O15 B9 1.466(15) 2_455
O15 B7 1.478(15) 2
O15 Ba5 2.772(8) 2
O19 B11 1.462(17) 2_545
O19 B9 1.464(15) .
O19 Ba6 3.213(9) 2_445
O16 B8 1.377(16) 4_466
O12 B6 1.363(15) 1_655
O12 B7 1.462(15) .
O14 B7 1.459(15) .
O14 B10 1.512(14) 2_545
O14 Ba6 2.968(8) 2_545
O21 B12 1.343(17) .
O21 B11 1.513(16) 1_455
O21 Ba1 2.990(9) 1_455
O6 B4 1.416(16) .
O6 B2 1.422(15) .
O6 Ba2 2.690(9) 2_545
O17 B8 1.368(17) 4_466
O17 B9 1.540(15) 4_566
O17 Ba2 2.888(9) 4_566
O17 Ba3 2.951(9) 2
O3 B1 1.376(16) .
O3 B2 1.505(15) 1_655
O3 Ba5 2.864(9) 1_655
O3 Ba1 2.887(9) 1_655
O7 B3 1.389(16) .
O7 B12 1.409(18) .
O27 Ba5 2.629(9) 2
O27 Ba1 3.097(9) 1_455
O29 Ba5 2.585(10) 1_455
O29 Ba1 2.648(10) 1_455
B1 O2 1.343(14) 1_655
B1 Ba5 3.233(13) 1_655
B5 O4 1.445(16) 1_655
B5 O11 1.515(15) 2_645
B5 Ba2 3.416(13) 2_645
B5 Ba4 3.424(13) 1_655
B10 O18 1.444(15) 2
B10 O2 1.480(15) 2
B10 O14 1.512(14) 2
B10 Ba2 3.429(13) 2
B7 O15 1.478(14) 2_545
B7 Ba6 3.318(13) 2_545
B4 O10 1.502(16) 2_545
B4 O8 1.515(16) 1_655
B4 Ba2 3.318(14) 2_545
B4 Ba4 3.446(13) 1_655
B9 O15 1.466(14) 2_445
B9 O17 1.540(15) 4_565
B9 Ba5 3.434(12) 1_455
B9 Ba6 3.488(13) 2_445
B8 O17 1.368(17) 4_665
B8 O16 1.377(16) 4_665
B6 O12 1.363(15) 1_455
B6 O11 1.383(15) 1_455
B6 Ba2 3.225(13) 1_455
B3 O5 1.358(17) 1_455
O22 B13 1.412(19) 1_655
O22 B11 1.484(16) .
O22 Ba3 3.058(8) 2
O23 B12 1.350(18) .
O23 B13 1.501(17) .
O23 Ba4 2.889(9) 3_456
O24 B13 1.483(19) 3_456
O24 Ba2 3.038(10) 2_545
O25 B13 1.516(19) 1_655
B2 O3 1.505(15) 1_455
B2 Ba2 3.320(13) 2_545
B11 O19 1.462(17) 2
B11 O21 1.513(16) 1_655
B13 O22 1.412(19) 1_455
B13 O24 1.483(19) 3_456
B13 O25 1.516(19) 1_455
B13 Ba6 3.352(17) 1_455
